data_7215029
loop_
_publ_author_name
'Liu, Mei-Juan'
'Cao, Deng-Ke'
'Liu, Bin'
'Li, Yi-Zhi'
'Huang, Jian'
'Zheng, Li-Min'

_publ_section_title
;
 Cobalt and copper phosphinates based on N-(phosphinomethyl)iminodiacetic
 acid: supramolecular layered structures and magnetic properties
;
_journal_issue 14
_journal_name_full CrystEngComm
_journal_page_first 4699
_journal_paper_doi 10.1039/c2ce00026a
_journal_volume 14
_journal_year 2012
_chemical_formula_sum 'C10 H30 Co3 N2 O20 P2'
_chemical_formula_weight 737.09
_chemical_name_systematic
;
?
;
_space_group_IT_number 12
_symmetry_cell_setting monoclinic
_symmetry_space_group_name_Hall '-C 2y'
_symmetry_space_group_name_H-M 'C 1 2/m 1'
_atom_sites_solution_hydrogens geom
_atom_sites_solution_primary direct
_atom_sites_solution_secondary difmap
_audit_creation_method SHELXL-97
_cell_angle_alpha 90.00
_cell_angle_beta 101.743(3)
_cell_angle_gamma 90.00
_cell_formula_units_Z 2
_cell_length_a 17.840(4)
_cell_length_b 11.467(2)
_cell_length_c 6.3458(13)
_cell_measurement_reflns_used 2089
_cell_measurement_temperature 293(2)
_cell_measurement_theta_max 28.196
_cell_measurement_theta_min 3.279
_cell_volume 1271.0(4)
_computing_cell_refinement SMART
_computing_data_collection 'SMART (Bruker, 2000)'
_computing_data_reduction 'SAINT (Bruker, 2000)'
_computing_molecular_graphics SHELXTL
_computing_publication_material SHELXTL
_computing_structure_refinement SHELXTL
_computing_structure_solution 'SHELXTL (Bruker, 2000)'
_diffrn_ambient_temperature 293(2)
_diffrn_measured_fraction_theta_full 0.997
_diffrn_measured_fraction_theta_max 0.997
_diffrn_measurement_device_type 'Bruker Smart Aepex CCD area detector'
_diffrn_measurement_method 'phi and omega scans'
_diffrn_radiation_monochromator graphite
_diffrn_radiation_source 'fine-focus sealed tube'
_diffrn_radiation_type MoK\a
_diffrn_radiation_wavelength 0.71073
_diffrn_reflns_av_R_equivalents 0.0201
_diffrn_reflns_av_sigmaI/netI 0.0229
_diffrn_reflns_limit_h_max 19
_diffrn_reflns_limit_h_min -21
_diffrn_reflns_limit_k_max 13
_diffrn_reflns_limit_k_min -13
_diffrn_reflns_limit_l_max 6
_diffrn_reflns_limit_l_min -7
_diffrn_reflns_number 3226
_diffrn_reflns_theta_full 24.99
_diffrn_reflns_theta_max 24.99
_diffrn_reflns_theta_min 2.12
_exptl_absorpt_coefficient_mu 2.152
_exptl_absorpt_correction_T_max 0.824
_exptl_absorpt_correction_T_min 0.773
_exptl_absorpt_correction_type multi-scan
_exptl_absorpt_process_details 'SADABS; Bruker, 2000'
_exptl_crystal_colour wine-red
_exptl_crystal_density_diffrn 1.926
_exptl_crystal_density_method 'not measured'
_exptl_crystal_description block
_exptl_crystal_F_000 750
_exptl_crystal_size_max 0.5
_exptl_crystal_size_mid 0.1
_exptl_crystal_size_min 0.09
_refine_diff_density_max 1.286
_refine_diff_density_min -1.914
_refine_diff_density_rms 0.130
_refine_ls_extinction_method none
_refine_ls_goodness_of_fit_ref 1.063
_refine_ls_hydrogen_treatment constr
_refine_ls_matrix_type full
_refine_ls_number_parameters 102
_refine_ls_number_reflns 1189
_refine_ls_number_restraints 54
_refine_ls_restrained_S_all 1.233
_refine_ls_R_factor_all 0.0563
_refine_ls_R_factor_gt 0.0515
_refine_ls_shift/su_max 0.000
_refine_ls_shift/su_mean 0.000
_refine_ls_structure_factor_coef Fsqd
_refine_ls_weighting_details 'calc w=1/[\s^2^(Fo^2^)+(0.0768P)^2^+11.3284P] where P=(Fo^2^+2Fc^2^)/3'
_refine_ls_weighting_scheme calc
_refine_ls_wR_factor_gt 0.1404
_refine_ls_wR_factor_ref 0.1437
_reflns_number_gt 1062
_reflns_number_total 1189
_reflns_threshold_expression >2sigma(I)
_cod_data_source_file c2ce00026a.txt
_cod_data_source_block sad
_cod_depositor_comments
;
The following automatic conversions were performed:

'_symmetry_cell_setting' value 'Monoclinic' changed to 'monoclinic'
according to
/usr/data/users/saulius/automatic-downloads/retrospective/RSC/lib/dictionaries/cif_core.dic
dictionary named 'cif_core.dic' version 2.4.2 from 2011-04-26.

Automatic conversion script
Id: cif_fix_values 2281 2013-09-26 08:29:07Z andrius 
;
_cod_original_cell_volume 1270.9(5)
_cod_original_sg_symbol_H-M 'C2/m '
_cod_database_code 7215029

loop_
_symmetry_equiv_pos_as_xyz
'x, y, z'
'-x, y, -z'
'x+1/2, y+1/2, z'
'-x+1/2, y+1/2, -z'
'-x, -y, -z'
'x, -y, z'
'-x+1/2, -y+1/2, -z'
'x+1/2, -y+1/2, z'

loop_
_atom_site_label
_atom_site_type_symbol
_atom_site_fract_x
_atom_site_fract_y
_atom_site_fract_z
_atom_site_U_iso_or_equiv
_atom_site_adp_type
_atom_site_occupancy
_atom_site_symmetry_multiplicity
_atom_site_calc_flag
_atom_site_refinement_flags
Co1 Co 0.42311(5) 0.0000 0.80593(15) 0.0187(4) Uani 1 2 d S
Co2 Co 0.0000 0.0000 0.0000 0.0501(6) Uani 1 4 d SU
P1 P 0.39446(16) 0.0366(3) 1.2624(5) 0.0285(8) Uani 0.50 1 d P
H1C H 0.3958 0.1203 1.2671 0.034 Uiso 0.50 1 d PR
O4 O 0.3053(3) 0.3086(4) 0.7552(8) 0.0446(12) Uani 1 1 d .
O4W O 0.5000 0.284(2) 0.5000 0.32(2) Uani 1 2 d S
H4WD H 0.5419 0.2749 0.4581 0.383 Uiso 0.50 1 d PR
H4WA H 0.4909 0.3563 0.5091 0.383 Uiso 0.50 1 d PR
O3 O 0.3998(2) 0.1774(4) 0.7999(8) 0.0368(11) Uani 1 1 d .
O2 O 0.3970(4) 0.0000 1.4756(10) 0.055(2) Uani 1 2 d S
O1 O 0.4588(3) 0.0000 1.1506(9) 0.0306(13) Uani 1 2 d S
O2W O 0.1022(4) 0.0000 0.2327(14) 0.0584(18) Uani 1 2 d SU
H2WB H 0.1016 -0.0581 0.3105 0.070 Uiso 0.50 1 d PR
H2WA H 0.1443 -0.0144 0.1947 0.070 Uiso 0.50 1 d PR
O1W O -0.0625(6) 0.0000 0.2466(19) 0.094(2) Uani 1 2 d SU
H1WA H -0.0832 -0.0631 0.2764 0.113 Uiso 0.50 1 d PR
H1WB H -0.0832 0.0631 0.2764 0.113 Uiso 0.50 1 d PR
O3W O 0.0000 0.1743(8) 0.0000 0.085(2) Uani 1 2 d SU
H3WC H -0.0026 0.1993 -0.1273 0.102 Uiso 0.50 1 d PR
H3WA H 0.0393 0.1981 0.0785 0.102 Uiso 0.50 1 d PR
N1 N 0.3062(3) 0.0000 0.8538(10) 0.0205(13) Uani 1 2 d S
C2 C 0.2706(3) 0.1070(5) 0.7514(10) 0.0292(13) Uani 1 1 d .
H2B H 0.2280 0.1289 0.8167 0.035 Uiso 1 1 calc R
H2C H 0.2508 0.0926 0.5996 0.035 Uiso 1 1 calc R
C1 C 0.3086(5) 0.0000 1.0882(13) 0.034(2) Uani 1 2 d S
H1B H 0.2876 -0.0708 1.1329 0.040 Uiso 0.50 1 d PR
H1A H 0.2821 0.0648 1.1209 0.040 Uiso 0.50 1 d PR
C3 C 0.3293(3) 0.2079(5) 0.7770(10) 0.0306(13) Uani 1 1 d .

loop_
_atom_site_aniso_label
_atom_site_aniso_U_11
_atom_site_aniso_U_22
_atom_site_aniso_U_33
_atom_site_aniso_U_23
_atom_site_aniso_U_13
_atom_site_aniso_U_12
Co1 0.0161(6) 0.0220(6) 0.0174(6) 0.000 0.0018(4) 0.000
Co2 0.0323(10) 0.0240(9) 0.0819(15) 0.000 -0.0168(9) 0.000
P1 0.0262(14) 0.037(2) 0.0224(14) -0.0023(10) 0.0048(11) -0.0034(10)
O4 0.042(3) 0.024(2) 0.065(3) 0.002(2) 0.004(2) 0.0052(19)
O4W 0.70(6) 0.147(17) 0.19(2) 0.000 0.28(3) 0.000
O3 0.027(2) 0.023(2) 0.059(3) 0.0036(19) 0.0038(19) -0.0019(17)
O2 0.038(4) 0.103(6) 0.021(3) 0.000 -0.001(3) 0.000
O1 0.019(3) 0.051(4) 0.021(3) 0.000 0.001(2) 0.000
O2W 0.043(3) 0.043(3) 0.081(4) 0.000 -0.007(3) 0.000
O1W 0.074(4) 0.099(4) 0.102(4) 0.000 0.001(4) 0.000
O3W 0.071(4) 0.057(4) 0.106(4) 0.000 -0.029(3) 0.000
N1 0.017(3) 0.022(3) 0.021(3) 0.000 0.001(2) 0.000
C2 0.021(3) 0.024(3) 0.040(3) 0.003(2) 0.000(2) 0.004(2)
C1 0.025(4) 0.055(6) 0.023(4) 0.000 0.011(3) 0.000
C3 0.026(3) 0.017(3) 0.048(4) 0.008(3) 0.006(3) 0.004(2)

loop_
_atom_type_symbol
_atom_type_description
_atom_type_scat_dispersion_real
_atom_type_scat_dispersion_imag
_atom_type_scat_source
C C 0.0033 0.0016 'International Tables Vol C Tables 4.2.6.8 and 6.1.1.4'
H H 0.0000 0.0000 'International Tables Vol C Tables 4.2.6.8 and 6.1.1.4'
N N 0.0061 0.0033 'International Tables Vol C Tables 4.2.6.8 and 6.1.1.4'
O O 0.0106 0.0060 'International Tables Vol C Tables 4.2.6.8 and 6.1.1.4'
P P 0.1023 0.0942 'International Tables Vol C Tables 4.2.6.8 and 6.1.1.4'
Co Co 0.3494 0.9721 'International Tables Vol C Tables 4.2.6.8 and 6.1.1.4'

loop_
_geom_angle_atom_site_label_1
_geom_angle_atom_site_label_2
_geom_angle_atom_site_label_3
_geom_angle
_geom_angle_site_symmetry_1
_geom_angle_site_symmetry_3
O2 Co1 O1 98.6(2) 1_554 5_657
O2 Co1 O3 88.74(14) 1_554 6
O1 Co1 O3 101.39(11) 5_657 6
O2 Co1 O3 88.74(14) 1_554 .
O1 Co1 O3 101.39(12) 5_657 .
O3 Co1 O3 157.2(2) 6 .
O2 Co1 O1 176.0(2) 1_554 .
O1 Co1 O1 77.4(2) 5_657 .
O3 Co1 O1 92.05(14) 6 .
O3 Co1 O1 92.05(14) . .
O2 Co1 N1 96.8(3) 1_554 .
O1 Co1 N1 164.6(2) 5_657 .
O3 Co1 N1 78.91(12) 6 .
O3 Co1 N1 78.91(12) . .
O1 Co1 N1 87.2(2) . .
O3W Co2 O3W 180.0 5 .
O3W Co2 O1W 90.0 5 5
O3W Co2 O1W 90.0 . 5
O3W Co2 O1W 90.0 5 .
O3W Co2 O1W 90.0 . .
O1W Co2 O1W 180.0(4) 5 .
O3W Co2 O2W 90.0 5 .
O3W Co2 O2W 90.0 . .
O1W Co2 O2W 90.4(4) 5 .
O1W Co2 O2W 89.6(4) . .
O3W Co2 O2W 90.0 5 5
O3W Co2 O2W 90.0 . 5
O1W Co2 O2W 89.6(4) 5 5
O1W Co2 O2W 90.4(4) . 5
O2W Co2 O2W 180.0(5) . 5
P1 P1 O2 72.66(14) 6 .
P1 P1 O1 74.04(12) 6 .
O2 P1 O1 119.0(4) . .
P1 P1 C1 76.11(12) 6 .
O2 P1 C1 112.9(4) . .
O1 P1 C1 106.6(3) . .
P1 P1 H1C 178.0 6 .
O2 P1 H1C 105.8 . .
O1 P1 H1C 105.8 . .
C1 P1 H1C 105.8 . .
H4WD O4W H4WA 109.5 . .
C3 O3 Co1 117.2(4) . .
P1 O2 P1 34.7(3) 6 .
P1 O2 Co1 159.6(3) 6 1_556
P1 O2 Co1 159.6(3) . 1_556
P1 O1 P1 31.9(2) . 6
P1 O1 Co1 141.3(3) . 5_657
P1 O1 Co1 141.3(3) 6 5_657
P1 O1 Co1 112.2(3) . .
P1 O1 Co1 112.2(3) 6 .
Co1 O1 Co1 102.6(2) 5_657 .
Co2 O2W H2WB 107.7 . .
Co2 O2W H2WA 119.4 . .
H2WB O2W H2WA 97.5 . .
Co2 O1W H1WA 119.1 . .
Co2 O1W H1WB 119.1 . .
H1WA O1W H1WB 116.5 . .
Co2 O3W H3WC 109.8 . .
Co2 O3W H3WA 109.5 . .
H3WC O3W H3WA 109.8 . .
C2 N1 C2 113.0(6) 6 .
C2 N1 C1 111.4(4) 6 .
C2 N1 C1 111.4(4) . .
C2 N1 Co1 106.3(3) 6 .
C2 N1 Co1 106.3(3) . .
C1 N1 Co1 108.0(5) . .
N1 C2 C3 110.8(4) . .
N1 C2 H2B 109.5 . .
C3 C2 H2B 109.5 . .
N1 C2 H2C 109.5 . .
C3 C2 H2C 109.5 . .
H2B C2 H2C 108.1 . .
N1 C1 P1 118.5(5) . .
N1 C1 P1 118.5(5) . 6
P1 C1 P1 27.8(2) . 6
N1 C1 H1B 111.3 . .
P1 C1 H1B 111.1 . .
P1 C1 H1B 87.4 6 .
N1 C1 H1A 108.3 . .
P1 C1 H1A 95.0 . .
P1 C1 H1A 118.2 6 .
H1B C1 H1A 111.4 . .
O4 C3 O3 125.3(5) . .
O4 C3 C2 118.6(5) . .
O3 C3 C2 115.8(5) . .

loop_
_geom_bond_atom_site_label_1
_geom_bond_atom_site_label_2
_geom_bond_distance
_geom_bond_site_symmetry_2
Co1 O2 2.052(6) 1_554
Co1 O1 2.067(5) 5_657
Co1 O3 2.076(4) 6
Co1 O3 2.076(4) .
Co1 O1 2.150(5) .
Co1 N1 2.167(6) .
Co2 O3W 1.998(9) 5
Co2 O3W 1.998(9) .
Co2 O1W 2.098(12) 5
Co2 O1W 2.098(12) .
Co2 O2W 2.100(7) .
Co2 O2W 2.100(7) 5
P1 P1 0.839(6) 6
P1 O2 1.409(7) .
P1 O1 1.527(6) .
P1 C1 1.748(9) .
P1 H1C 0.9600 .
O4 C3 1.230(7) .
O4W H4WD 0.8500 .
O4W H4WA 0.8499 .
O3 C3 1.285(7) .
O2 P1 1.409(7) 6
O2 Co1 2.052(6) 1_556
O1 P1 1.527(6) 6
O1 Co1 2.067(5) 5_657
O2W H2WB 0.8309 .
O2W H2WA 0.8499 .
O1W H1WA 0.8501 .
O1W H1WB 0.8501 .
O3W H3WC 0.8500 .
O3W H3WA 0.8199 .
N1 C2 1.471(6) 6
N1 C2 1.471(6) .
N1 C1 1.479(10) .
C2 C3 1.547(8) .
C2 H2B 0.9700 .
C2 H2C 0.9700 .
C1 P1 1.748(9) 6
C1 H1B 0.9600 .
C1 H1A 0.9270 .
